data_1546277
loop_
_publ_author_name
'Stahl, Kenny'
'Thomasson, Ronnie'

_publ_section_title
;
 The dehydration and rehydration processes in the natural zeolite mesolite
 studied by conventional and synchrotron X-ray powder diffraction
;
_journal_name_full Zeolites
_journal_page_first 12
_journal_page_last 17
_journal_paper_doi 10.1016/0144-2449(94)90048-5
_journal_volume 14
_journal_year 1994
_chemical_formula_sum 'Al16 Ca5.33 H46.4 Na5.33 O103.2 Si24'
_chemical_formula_weight 3139.81
_space_group_IT_number 43
_symmetry_cell_setting orthorhombic
_symmetry_Int_Tables_number 43
_symmetry_space_group_name_Hall 'F 2 -2d'
_symmetry_space_group_name_H-M 'F d d 2'
_cell_angle_alpha 90.
_cell_angle_beta 90.
_cell_angle_gamma 90.
_cell_formula_units_Z 1
_cell_length_a 18.6180(9)
_cell_length_b 19.0312(9)
_cell_length_c 6.5421(3)
_cell_volume 2318.02(19)
_diffrn_ambient_temperature 293
_diffrn_radiation_probe x-ray
_diffrn_radiation_type CuK\a
_diffrn_radiation_wavelength 1.54056
_exptl_crystal_density_diffrn 2.123
_pd_proc_ls_prof_R_factor 0.0803
_pd_proc_ls_prof_wR_factor 0.1007
_refine_ls_goodness_of_fit_ref 5.00
_refine_ls_number_parameters 59
_refine_ls_number_reflns 449
_refine_ls_R_I_factor 0.0178
_cod_data_source_file Zeolites-1994-14-12-17-2.cif
_cod_data_source_block R523
_cod_original_formula_sum 'H46.4 Al16 Ca5.33 Na5.33 O103.2 Si24'
_cod_database_code 1546277

loop_
_symmetry_equiv_pos_site_id
_symmetry_equiv_pos_as_xyz
1 x,y,z
2 -x,-y,z
3 1/4-x,1/4+y,1/4+z
4 3/4+x,3/4-y,1/4+z
5 x,1/2+y,1/2+z
6 -x,1/2-y,1/2+z
7 1/4-x,3/4+y,3/4+z
8 3/4+x,1/4-y,3/4+z
9 1/2+x,y,1/2+z
10 1/2-x,-y,1/2+z
11 3/4-x,1/4+y,3/4+z
12 1/4+x,3/4-y,3/4+z
13 1/2+x,1/2+y,z
14 1/2-x,1/2-y,z
15 3/4-x,3/4+y,1/4+z
16 1/4+x,1/4-y,1/4+z

loop_
_atom_site_label
_atom_site_type_symbol
_atom_site_thermal_displace_type
_atom_site_fract_x
_atom_site_fract_y
_atom_site_fract_z
_atom_site_occupancy
_atom_site_U_iso_or_equiv
_atom_site_calc_flag
_atom_site_refinement_flags
_atom_site_disorder_assembly
_atom_site_disorder_group
Si1 Si Uiso 0.00000 0.00000 0.00000 1.000 0.0177(13) . . . .
Si2 Si Uiso 0.1566(3) 0.2076(3) 0.6261(15) 1.000 0.0177(13) . . . .
Al Al Uiso 0.0416(3) 0.0890(3) 0.6132(16) 1.000 0.0177(13) . . . .
O1 O Uiso 0.0182(5) 0.0669(5) 0.865(2) 1.000 0.0228(13) . . . .
O2 O Uiso 0.0757(6) 0.1727(5) 0.607(2) 1.000 0.0228(13) . . . .
O3 O Uiso 0.1018(5) 0.0273(5) 0.515(2) 1.000 0.0228(13) . . . .
O4 O Uiso 0.2161(5) 0.1561(7) 0.7092(18) 1.000 0.0228(13) . . . .
O5 O Uiso 0.1813(5) 0.2316(5) 0.392(2) 1.000 0.0228(13) . . . .
OW1 O Uiso 0.0460(7) 0.2024(7) 0.091(3) 1.000 0.100(5) . . . .
Ca Ca Uiso 0.2273(4) 0.0241(4) 0.6152(18) 0.155(7) 0.037(4) . . . .
Na Na Uiso 0.2273(4) 0.0241(4) 0.6152(18) 0.155(7) 0.037(4) . . . .
OW4 O Uiso 0.1881(13) 0.0591(11) 0.077(4) 0.46(2) 0.051(13) . . . .
H11 H Uiso 0.04100 0.15710 0.01760 1.000 0.1127 . . . .
H12 H Uiso 0.09260 0.20200 0.15900 1.000 0.1127 . . . .
H41 H Uiso 0.19620 0.10790 0.09450 0.460 0.0633 . . . .
H42 H Uiso 0.13510 0.07320 0.06550 0.463 0.0633 . . . .

loop_
_geom_angle_atom_site_label_1
_geom_angle_atom_site_label_2
_geom_angle_atom_site_label_3
_geom_angle
_geom_angle_site_symmetry_1
_geom_angle_site_symmetry_2
_geom_angle_site_symmetry_3
_geom_angle_publ_flag
O1 Si1 O1 112.3(6) 1_554 . 2_554 yes
O1 Si1 O5 108.9(5) 1_554 . 7_544 yes
O1 Si1 O5 108.3(5) 1_554 . 8_454 yes
O1 Si1 O5 108.3(5) 2_554 . 7_544 yes
O1 Si1 O5 108.9(5) 2_554 . 8_454 yes
O5 Si1 O5 110.0(6) 7_544 . 8_454 yes
O2 Si2 O4 114.7(7) . . . yes
O2 Si2 O5 107.0(7) . . . yes
O2 Si2 O3 106.5(6) . . 3_555 yes
O4 Si2 O5 107.1(7) . . . yes
O3 Si2 O4 112.6(8) 3_555 . . yes
O3 Si2 O5 108.6(6) 3_555 . . yes
O1 Al O2 109.7(7) . . . yes
O1 Al O3 110.1(6) . . . yes
O1 Al O4 110.9(6) . . 8_454 yes
O2 Al O3 112.2(6) . . . yes
O2 Al O4 103.7(7) . . 8_454 yes
O3 Al O4 110.1(7) . . 8_454 yes
Si1 O1 Al 140.2(7) 1_556 . . yes
Si2 O2 Al 135.2(7) . . . yes
Si2 O3 Al 134.2(7) 7_544 . . yes
Si2 O4 Al 137.5(9) . . 16_555 yes
Si1 O5 Si2 143.7(7) 3_555 . . yes
H11 OW1 H12 107.00 . . . no
Ca OW1 H11 102.00 3_554 . . no
Ca OW1 H12 121.00 3_554 . . no

loop_
_geom_bond_atom_site_label_1
_geom_bond_atom_site_label_2
_geom_bond_distance
_geom_bond_site_symmetry_1
_geom_bond_site_symmetry_2
_geom_bond_publ_flag
Ca OW1 2.06(2) . 7_545 yes
Si1 O1 1.586(11) . 1_554 yes
Si1 O1 1.586(11) . 2_554 yes
Si1 O5 1.619(11) . 8_454 yes
Si1 O5 1.619(11) . 7_544 yes
Si2 O2 1.651(12) . . yes
Si2 O5 1.663(16) . . yes
Si2 O3 1.616(13) . 3_555 yes
Si2 O4 1.576(13) . . yes
Al O1 1.755(16) . . yes
Al O3 1.746(12) . . yes
Al O4 1.732(13) . 8_454 yes
Al O2 1.715(11) . . yes
OW1 H11 0.9900 . . no
OW1 H12 0.9800 . . no
OW4 H41 0.9500 . . no

loop_
_geom_hbond_atom_site_label_D
_geom_hbond_atom_site_label_H
_geom_hbond_atom_site_label_A
_geom_hbond_distance_DH
_geom_hbond_distance_HA
_geom_hbond_distance_DA
_geom_hbond_angle_DHA
_geom_hbond_site_symmetry_A
_geom_hbond_publ_flag
OW1 H11 O1 0.9900 2.0300 3.017(18) 173.00 1_554 yes
OW1 H12 O5 0.9800 2.3200 3.245(19) 159.00 . yes

loop_
_geom_torsion_atom_site_label_1
_geom_torsion_atom_site_label_2
_geom_torsion_atom_site_label_3
_geom_torsion_atom_site_label_4
_geom_torsion
_geom_torsion_site_symmetry_1
_geom_torsion_site_symmetry_2
_geom_torsion_site_symmetry_3
_geom_torsion_site_symmetry_4
_geom_torsion_publ_flag
O4 Si2 O2 Al -13.9(17) . . . . no
O5 Si2 O2 Al 104.7(13) . . . . no
O3 Si2 O2 Al -139.2(12) 3_555 . . . no
O2 Si2 O4 Al -144.3(11) . . . 16_555 no
O5 Si2 O4 Al 97.1(13) . . . 16_555 no
O3 Si2 O4 Al -22.3(15) 3_555 . . 16_555 no
O2 Si2 O5 Si1 -159.0(10) . . . 3_555 no
O4 Si2 O5 Si1 -35.6(14) . . . 3_555 no
O2 Si2 O3 Al 176.2(10) . . 3_555 3_555 no
O4 Si2 O3 Al 49.7(14) . . 3_555 3_555 no
O5 Si2 O3 Al -68.8(13) . . 3_555 3_555 no
O2 Al O1 Si1 -163.8(9) . . . 1_556 no
O3 Al O1 Si1 -39.9(12) . . . 1_556 no
O1 Al O2 Si2 91.1(13) . . . . no
O3 Al O2 Si2 -31.6(16) . . . . no
O4 Al O2 Si2 -150.3(12) 8_454 . . . no
O1 Al O3 Si2 95.8(12) . . . 7_544 no
O2 Al O3 Si2 -141.8(11) . . . 7_544 no
O4 Al O3 Si2 -26.8(14) 8_454 . . 7_544 no
O1 Al O4 Si2 -65.3(13) . . 8_454 8_454 no
O2 Al O4 Si2 177.0(11) . . 8_454 8_454 no
O3 Al O4 Si2 56.8(14) . . 8_454 8_454 no
